data_4108548
loop_
_publ_author_name
'Dinabandhu Das'
'Leonard J. Barbour'

_publ_contact_author_address
;
Department of Chemistry, 
University of Stellenbosch, 
Matieland, 7602, 
South Africa.
;
_publ_contact_author_email ljb@sun.ac.za
_publ_contact_author_fax '+27 21-808-384'
_publ_contact_author_name 'Prof. Loenard J. Barbour'
_publ_contact_author_phone '+27 21-808-3335'
_publ_section_title
;
 Polymorphism of a Hexa-host: Isolation of Four Different Single-Crystal
 Phases by Melt Crystallization
;
_journal_name_full 'Journal of the American Chemical Society'
_journal_page_first 14032
_journal_page_last 14033
_journal_paper_doi 10.1021/ja804940v
_journal_volume 130
_journal_year 2008
_chemical_formula_moiety 'C48 H24 N6 O6'
_chemical_formula_sum 'C48 H24 N6 O6'
_chemical_formula_weight 780.73
_chemical_name_common Hexa-(4-Cyanophenyloxy)benzene
_chemical_name_systematic
; 
Hexa-(4-Cyanophenyloxy)benzene 
;
_space_group_IT_number 14
_symmetry_cell_setting monoclinic
_symmetry_space_group_name_Hall '-P 2ybc'
_symmetry_space_group_name_H-M 'P 1 21/c 1'
_atom_sites_solution_hydrogens geom
_atom_sites_solution_primary direct
_atom_sites_solution_secondary difmap
_audit_creation_method SHELXL-97
_cell_angle_alpha 90.00
_cell_angle_beta 98.583(2)
_cell_angle_gamma 90.00
_cell_formula_units_Z 4
_cell_length_a 10.4103(10)
_cell_length_b 17.7390(17)
_cell_length_c 22.685(2)
_cell_measurement_reflns_used 1666
_cell_measurement_temperature 298(2)
_cell_measurement_theta_max 19.09
_cell_measurement_theta_min 2.30
_cell_volume 4142.3(7)
_computing_cell_refinement 'SAINT (Bruker, 2002)'
_computing_data_collection 'SMART (Bruker, 2001)'
_computing_data_reduction SAINT
_computing_molecular_graphics 'X-Seed (Barbour 2001)'
_computing_structure_refinement 'SHELXL-97 (Sheldrick, 1997)'
_computing_structure_solution 'SHELXS-97 (Sheldrick, 1990)'
_diffrn_ambient_temperature 298(2)
_diffrn_measured_fraction_theta_full 0.997
_diffrn_measured_fraction_theta_max 0.997
_diffrn_measurement_device_type 'CCD area detector'
_diffrn_measurement_method 'phi and omega scans'
_diffrn_radiation_monochromator graphite
_diffrn_radiation_source 'fine-focus sealed tube'
_diffrn_radiation_type MoK\a
_diffrn_radiation_wavelength 0.71073
_diffrn_reflns_av_R_equivalents 0.0567
_diffrn_reflns_av_sigmaI/netI 0.0758
_diffrn_reflns_limit_h_max 7
_diffrn_reflns_limit_h_min -12
_diffrn_reflns_limit_k_max 21
_diffrn_reflns_limit_k_min -21
_diffrn_reflns_limit_l_max 26
_diffrn_reflns_limit_l_min -25
_diffrn_reflns_number 21537
_diffrn_reflns_theta_full 25.00
_diffrn_reflns_theta_max 25.00
_diffrn_reflns_theta_min 1.46
_exptl_absorpt_coefficient_mu 0.085
_exptl_absorpt_correction_T_max 0.9958
_exptl_absorpt_correction_T_min 0.9612
_exptl_absorpt_correction_type multi-scan
_exptl_absorpt_process_details SADABS
_exptl_crystal_colour colorless
_exptl_crystal_density_diffrn 1.252
_exptl_crystal_description plate
_exptl_crystal_F_000 1608
_exptl_crystal_size_max 0.47
_exptl_crystal_size_mid 0.21
_exptl_crystal_size_min 0.05
_refine_diff_density_max 0.177
_refine_diff_density_min -0.121
_refine_diff_density_rms 0.028
_refine_ls_extinction_method none
_refine_ls_goodness_of_fit_ref 0.919
_refine_ls_hydrogen_treatment constr
_refine_ls_matrix_type full
_refine_ls_number_parameters 541
_refine_ls_number_reflns 7278
_refine_ls_number_restraints 0
_refine_ls_restrained_S_all 0.919
_refine_ls_R_factor_all 0.2037
_refine_ls_R_factor_gt 0.0628
_refine_ls_shift/su_max 0.000
_refine_ls_shift/su_mean 0.000
_refine_ls_structure_factor_coef Fsqd
_refine_ls_weighting_details 'calc w=1/[\s^2^(Fo^2^)+(0.1088P)^2^+0.0000P] where P=(Fo^2^+2Fc^2^)/3'
_refine_ls_weighting_scheme calc
_refine_ls_wR_factor_gt 0.1621
_refine_ls_wR_factor_ref 0.2389
_reflns_number_gt 2379
_reflns_number_total 7278
_reflns_threshold_expression >2sigma(I)
_cod_data_source_file ja804940v_si_002_1.cif
_cod_data_source_block M4
_cod_database_code 4108548

loop_
_symmetry_equiv_pos_as_xyz
'x, y, z'
'-x, y+1/2, -z+1/2'
'-x, -y, -z'
'x, -y-1/2, z-1/2'

loop_
_atom_site_label
_atom_site_type_symbol
_atom_site_fract_x
_atom_site_fract_y
_atom_site_fract_z
_atom_site_U_iso_or_equiv
_atom_site_adp_type
_atom_site_occupancy
_atom_site_symmetry_multiplicity
_atom_site_calc_flag
_atom_site_refinement_flags
O1 O 0.7496(3) 0.02853(19) 0.48099(16) 0.1179(11) Uani 1 1 d .
O2 O 0.5572(3) 0.11979(17) 0.43185(16) 0.1178(11) Uani 1 1 d .
O3 O 0.2954(3) 0.08752(18) 0.44757(15) 0.1231(12) Uani 1 1 d .
O4 O 1.0992(5) 0.5528(3) 0.6105(2) 0.1557(16) Uani 1 1 d .
O5 O 1.0932(4) 0.3979(3) 0.5856(2) 0.1616(16) Uani 1 1 d .
O6 O 0.9727(3) 0.3482(2) 0.47813(19) 0.1552(16) Uani 1 1 d .
N1 N 1.0535(8) -0.1306(5) 0.2747(4) 0.291(5) Uani 1 1 d .
N2 N 0.4620(6) 0.1479(4) 0.1354(3) 0.213(3) Uani 1 1 d .
N3 N 0.2678(4) 0.4640(3) 0.4506(2) 0.1228(15) Uani 1 1 d .
N4 N 1.7174(10) 0.6177(10) 0.7154(4) 0.404(9) Uani 1 1 d .
N5 N 0.8960(6) 0.3019(4) 0.8422(3) 0.183(3) Uani 1 1 d .
N6 N 0.6072(6) 0.1228(3) 0.6208(2) 0.173(2) Uani 1 1 d .
C1 C 0.6237(5) 0.0121(3) 0.4876(2) 0.0903(13) Uani 1 1 d .
C2 C 0.5247(6) 0.0588(3) 0.46355(19) 0.0873(13) Uani 1 1 d .
C3 C 0.4003(5) 0.0467(3) 0.4751(2) 0.0939(13) Uani 1 1 d .
C4 C 0.8028(5) -0.0040(3) 0.4351(3) 0.0981(14) Uani 1 1 d .
C5 C 0.7439(5) -0.0592(3) 0.3993(2) 0.1126(16) Uani 1 1 d .
H5 H 0.6613 -0.0757 0.4040 0.135 Uiso 1 1 calc R
C6 C 0.8062(6) -0.0902(3) 0.3565(2) 0.1272(18) Uani 1 1 d .
H6 H 0.7654 -0.1277 0.3318 0.153 Uiso 1 1 calc R
C7 C 0.9280(7) -0.0668(4) 0.3495(3) 0.1318(19) Uani 1 1 d .
C8 C 0.9843(6) -0.0087(4) 0.3849(3) 0.139(2) Uani 1 1 d .
H8 H 1.0653 0.0096 0.3793 0.167 Uiso 1 1 calc R
C9 C 0.9229(6) 0.0220(3) 0.4278(3) 0.1195(17) Uani 1 1 d .
H9 H 0.9621 0.0604 0.4520 0.143 Uiso 1 1 calc R
C10 C 0.9990(8) -0.1026(5) 0.3074(4) 0.197(3) Uani 1 1 d .
C11 C 0.5319(4) 0.1208(3) 0.3705(2) 0.0945(13) Uani 1 1 d .
C12 C 0.4591(5) 0.0688(3) 0.3363(3) 0.1117(16) Uani 1 1 d .
H12 H 0.4228 0.0285 0.3543 0.134 Uiso 1 1 calc R
C13 C 0.4391(5) 0.0753(3) 0.2756(3) 0.1162(16) Uani 1 1 d .
H13 H 0.3893 0.0396 0.2524 0.139 Uiso 1 1 calc R
C14 C 0.4918(5) 0.1339(4) 0.2490(3) 0.1181(17) Uani 1 1 d .
C15 C 0.5663(6) 0.1851(4) 0.2838(3) 0.143(2) Uani 1 1 d .
H15 H 0.6048 0.2245 0.2658 0.172 Uiso 1 1 calc R
C16 C 0.5856(5) 0.1794(3) 0.3450(3) 0.1250(18) Uani 1 1 d .
H16 H 0.6346 0.2153 0.3683 0.150 Uiso 1 1 calc R
C17 C 0.4746(6) 0.1416(4) 0.1857(4) 0.158(2) Uani 1 1 d .
C18 C 0.2948(5) 0.1656(3) 0.4505(2) 0.1003(14) Uani 1 1 d .
C19 C 0.2188(4) 0.2011(3) 0.4055(2) 0.1097(15) Uani 1 1 d .
H19 H 0.1726 0.1733 0.3747 0.132 Uiso 1 1 calc R
C20 C 0.2099(5) 0.2778(3) 0.4052(2) 0.1096(15) Uani 1 1 d .
H20 H 0.1579 0.3021 0.3741 0.132 Uiso 1 1 calc R
C21 C 0.2770(4) 0.3190(3) 0.4507(2) 0.0883(12) Uani 1 1 d .
C22 C 0.3503(5) 0.2831(3) 0.4968(2) 0.1103(15) Uani 1 1 d .
H22 H 0.3943 0.3110 0.5282 0.132 Uiso 1 1 calc R
C23 C 0.3597(5) 0.2057(3) 0.4972(2) 0.1192(17) Uani 1 1 d .
H23 H 0.4096 0.1810 0.5288 0.143 Uiso 1 1 calc R
C24 C 0.2701(4) 0.4004(3) 0.4500(2) 0.0987(14) Uani 1 1 d .
C25 C 1.0561(5) 0.5270(5) 0.5535(4) 0.1165(18) Uani 1 1 d .
C26 C 1.0406(7) 0.4500(4) 0.5453(4) 0.1169(18) Uani 1 1 d .
C27 C 0.9820(7) 0.4243(3) 0.4913(6) 0.122(2) Uani 1 1 d .
C28 C 1.2281(7) 0.5647(3) 0.6276(3) 0.1158(17) Uani 1 1 d .
C29 C 1.2595(8) 0.5984(3) 0.6823(4) 0.135(2) Uani 1 1 d .
H29 H 1.1936 0.6124 0.7036 0.162 Uiso 1 1 calc R
C30 C 1.3871(11) 0.6117(3) 0.7061(3) 0.158(3) Uani 1 1 d .
H30 H 1.4087 0.6344 0.7432 0.190 Uiso 1 1 calc R
C31 C 1.4832(9) 0.5898(5) 0.6724(4) 0.180(3) Uani 1 1 d .
C32 C 1.4517(7) 0.5580(4) 0.6195(4) 0.158(2) Uani 1 1 d .
H32 H 1.5173 0.5448 0.5977 0.190 Uiso 1 1 calc R
C33 C 1.3248(7) 0.5441(3) 0.5959(3) 0.1320(19) Uani 1 1 d .
H33 H 1.3045 0.5210 0.5588 0.158 Uiso 1 1 calc R
C34 C 1.6146(14) 0.6022(9) 0.6966(4) 0.312(8) Uani 1 1 d .
C35 C 1.0482(6) 0.3857(3) 0.6383(3) 0.1254(18) Uani 1 1 d .
C36 C 0.9481(5) 0.4238(3) 0.6584(3) 0.142(2) Uani 1 1 d .
H36 H 0.9074 0.4637 0.6365 0.170 Uiso 1 1 calc R
C37 C 0.9086(5) 0.4025(4) 0.7112(3) 0.1293(18) Uani 1 1 d .
H37 H 0.8405 0.4277 0.7249 0.155 Uiso 1 1 calc R
C38 C 0.9699(6) 0.3438(4) 0.7439(3) 0.1177(16) Uani 1 1 d .
C39 C 1.0721(6) 0.3073(3) 0.7240(3) 0.1359(19) Uani 1 1 d .
H39 H 1.1140 0.2680 0.7462 0.163 Uiso 1 1 calc R
C40 C 1.1124(5) 0.3285(4) 0.6717(3) 0.1335(19) Uani 1 1 d .
H40 H 1.1826 0.3045 0.6589 0.160 Uiso 1 1 calc R
C41 C 0.9290(6) 0.3198(4) 0.7981(4) 0.143(2) Uani 1 1 d .
C42 C 0.8962(5) 0.3051(3) 0.5100(2) 0.1146(16) Uani 1 1 d .
C43 C 0.7960(5) 0.3337(3) 0.5355(2) 0.1241(18) Uani 1 1 d .
H43 H 0.7782 0.3851 0.5332 0.149 Uiso 1 1 calc R
C44 C 0.7213(4) 0.2868(3) 0.5646(2) 0.1109(15) Uani 1 1 d .
H44 H 0.6518 0.3062 0.5812 0.133 Uiso 1 1 calc R
C45 C 0.7496(6) 0.2116(3) 0.5691(2) 0.1052(15) Uani 1 1 d .
C46 C 0.8519(6) 0.1840(3) 0.5438(3) 0.1311(19) Uani 1 1 d .
H46 H 0.8705 0.1327 0.5464 0.157 Uiso 1 1 calc R
C47 C 0.9271(5) 0.2302(3) 0.5148(3) 0.136(2) Uani 1 1 d .
H47 H 0.9975 0.2111 0.4987 0.163 Uiso 1 1 calc R
C48 C 0.6703(6) 0.1625(3) 0.5983(3) 0.134(2) Uani 1 1 d .

loop_
_atom_site_aniso_label
_atom_site_aniso_U_11
_atom_site_aniso_U_22
_atom_site_aniso_U_33
_atom_site_aniso_U_23
_atom_site_aniso_U_13
_atom_site_aniso_U_12
O1 0.098(3) 0.127(3) 0.136(3) -0.033(2) 0.040(2) -0.023(2)
O2 0.158(3) 0.096(2) 0.096(3) 0.018(2) 0.007(2) -0.0397(19)
O3 0.111(3) 0.082(2) 0.161(3) -0.003(2) -0.028(2) 0.0025(19)
O4 0.102(3) 0.203(4) 0.175(4) -0.048(3) 0.061(3) -0.011(3)
O5 0.135(3) 0.173(4) 0.196(5) 0.058(4) 0.088(3) 0.051(3)
O6 0.156(3) 0.094(3) 0.245(4) -0.025(3) 0.128(3) -0.024(2)
N1 0.288(9) 0.343(10) 0.295(10) -0.109(8) 0.216(8) -0.084(7)
N2 0.207(6) 0.323(8) 0.106(5) 0.069(5) 0.020(4) -0.054(5)
N3 0.122(3) 0.095(3) 0.162(4) -0.013(3) 0.055(3) 0.014(3)
N4 0.233(10) 0.82(3) 0.142(6) 0.070(9) -0.023(6) -0.211(13)
N5 0.140(5) 0.268(7) 0.139(5) 0.038(5) 0.017(4) 0.018(4)
N6 0.204(5) 0.142(4) 0.171(5) 0.035(3) 0.022(4) -0.074(4)
C1 0.096(4) 0.085(3) 0.095(4) -0.009(3) 0.031(3) -0.010(3)
C2 0.100(4) 0.077(3) 0.085(3) 0.011(3) 0.014(3) -0.011(3)
C3 0.088(4) 0.085(3) 0.105(4) -0.001(3) 0.003(3) 0.002(3)
C4 0.092(4) 0.092(3) 0.113(4) 0.006(3) 0.026(3) -0.005(3)
C5 0.105(4) 0.130(4) 0.110(4) -0.011(4) 0.038(3) -0.016(3)
C6 0.122(5) 0.156(5) 0.112(5) -0.012(4) 0.044(4) -0.013(4)
C7 0.142(6) 0.141(5) 0.126(5) -0.002(4) 0.064(4) -0.009(4)
C8 0.125(5) 0.138(5) 0.170(6) 0.019(5) 0.073(5) -0.007(4)
C9 0.110(5) 0.112(4) 0.144(5) 0.008(4) 0.046(4) -0.021(3)
C10 0.206(8) 0.227(8) 0.186(8) -0.039(6) 0.123(6) -0.038(6)
C11 0.113(4) 0.086(3) 0.083(4) 0.021(3) 0.011(3) -0.014(3)
C12 0.143(5) 0.101(4) 0.093(4) 0.011(3) 0.026(3) -0.035(3)
C13 0.136(5) 0.131(4) 0.080(4) 0.008(3) 0.014(3) -0.028(3)
C14 0.114(4) 0.148(5) 0.090(5) 0.029(4) 0.010(3) -0.020(4)
C15 0.158(5) 0.155(5) 0.115(5) 0.049(5) 0.019(4) -0.047(4)
C16 0.153(5) 0.115(4) 0.104(4) 0.018(4) 0.011(3) -0.044(3)
C17 0.144(5) 0.221(7) 0.110(6) 0.045(6) 0.023(4) -0.029(4)
C18 0.094(4) 0.086(4) 0.113(4) -0.005(3) -0.011(3) 0.002(3)
C19 0.101(4) 0.103(4) 0.112(4) -0.013(3) -0.026(3) 0.013(3)
C20 0.112(4) 0.092(4) 0.119(4) 0.003(3) -0.002(3) 0.016(3)
C21 0.077(3) 0.092(4) 0.097(4) -0.009(3) 0.016(3) 0.012(3)
C22 0.121(4) 0.101(4) 0.101(4) -0.021(3) -0.011(3) 0.008(3)
C23 0.135(4) 0.099(4) 0.110(4) 0.000(3) -0.025(3) 0.006(3)
C24 0.080(3) 0.101(4) 0.121(4) -0.014(3) 0.035(3) 0.010(3)
C25 0.091(4) 0.129(6) 0.140(6) -0.031(6) 0.056(4) -0.026(4)
C26 0.103(4) 0.108(6) 0.152(7) 0.019(5) 0.060(4) 0.005(4)
C27 0.104(5) 0.092(5) 0.191(8) 0.007(6) 0.088(5) -0.016(4)
C28 0.118(6) 0.110(4) 0.125(5) -0.025(4) 0.038(4) -0.013(3)
C29 0.161(7) 0.112(4) 0.143(6) 0.002(4) 0.064(5) -0.003(4)
C30 0.207(8) 0.154(6) 0.117(6) -0.009(4) 0.033(6) -0.054(6)
C31 0.152(8) 0.277(9) 0.115(6) 0.008(6) 0.037(6) -0.083(6)
C32 0.108(6) 0.253(8) 0.119(6) 0.006(5) 0.031(4) -0.011(5)
C33 0.107(5) 0.162(5) 0.137(5) -0.020(4) 0.053(4) -0.002(4)
C34 0.208(12) 0.60(2) 0.120(7) 0.016(9) 0.005(7) -0.187(14)
C35 0.112(5) 0.121(5) 0.150(6) 0.017(4) 0.042(4) 0.016(4)
C36 0.119(5) 0.145(5) 0.176(6) 0.038(4) 0.069(4) 0.039(4)
C37 0.109(4) 0.147(5) 0.137(5) 0.013(4) 0.038(4) 0.010(4)
C38 0.094(4) 0.149(5) 0.109(5) 0.011(4) 0.012(4) -0.002(4)
C39 0.110(5) 0.153(5) 0.143(6) 0.004(4) 0.011(4) 0.017(4)
C40 0.100(4) 0.144(5) 0.161(6) 0.004(5) 0.031(4) 0.016(4)
C41 0.099(5) 0.195(7) 0.131(6) 0.013(6) 0.004(4) 0.000(4)
C42 0.106(4) 0.072(3) 0.180(5) -0.003(3) 0.067(4) -0.016(3)
C43 0.111(4) 0.076(3) 0.202(6) 0.011(3) 0.077(4) -0.009(3)
C44 0.099(4) 0.087(4) 0.155(5) 0.008(3) 0.048(3) -0.017(3)
C45 0.113(4) 0.085(4) 0.119(4) 0.004(3) 0.020(3) -0.035(3)
C46 0.141(5) 0.070(3) 0.187(6) -0.005(4) 0.037(4) -0.018(3)
C47 0.127(5) 0.078(4) 0.214(6) -0.029(4) 0.064(4) -0.016(3)
C48 0.157(5) 0.106(4) 0.134(5) 0.018(4) 0.011(4) -0.052(4)

loop_
_atom_type_symbol
_atom_type_description
_atom_type_scat_dispersion_real
_atom_type_scat_dispersion_imag
_atom_type_scat_source
C C 0.0033 0.0016 'International Tables Vol C Tables 4.2.6.8 and 6.1.1.4'
H H 0.0000 0.0000 'International Tables Vol C Tables 4.2.6.8 and 6.1.1.4'
N N 0.0061 0.0033 'International Tables Vol C Tables 4.2.6.8 and 6.1.1.4'
O O 0.0106 0.0060 'International Tables Vol C Tables 4.2.6.8 and 6.1.1.4'

loop_
_geom_angle_atom_site_label_1
_geom_angle_atom_site_label_2
_geom_angle_atom_site_label_3
_geom_angle
_geom_angle_site_symmetry_1
_geom_angle_site_symmetry_3
C1 O1 C4 119.5(4) . .
C2 O2 C11 121.0(3) . .
C3 O3 C18 120.8(4) . .
C28 O4 C25 119.2(4) . .
C26 O5 C35 122.7(5) . .
C27 O6 C42 117.0(4) . .
C2 C1 O1 120.1(5) . .
C2 C1 C3 120.3(5) . 3_656
O1 C1 C3 119.1(5) . 3_656
O2 C2 C1 117.2(5) . .
O2 C2 C3 122.5(5) . .
C1 C2 C3 120.2(4) . .
C2 C3 O3 122.4(5) . .
C2 C3 C1 119.5(4) . 3_656
O3 C3 C1 117.9(5) . 3_656
C5 C4 C9 120.7(5) . .
C5 C4 O1 123.9(5) . .
C9 C4 O1 115.3(5) . .
C4 C5 C6 119.8(5) . .
C4 C5 H5 120.1 . .
C6 C5 H5 120.1 . .
C5 C6 C7 120.6(6) . .
C5 C6 H6 119.7 . .
C7 C6 H6 119.7 . .
C6 C7 C8 118.7(6) . .
C6 C7 C10 121.4(7) . .
C8 C7 C10 119.9(7) . .
C9 C8 C7 120.8(6) . .
C9 C8 H8 119.6 . .
C7 C8 H8 119.6 . .
C8 C9 C4 119.3(6) . .
C8 C9 H9 120.3 . .
C4 C9 H9 120.3 . .
N1 C10 C7 179.6(11) . .
C16 C11 C12 120.5(5) . .
C16 C11 O2 114.4(5) . .
C12 C11 O2 125.1(4) . .
C11 C12 C13 120.4(5) . .
C11 C12 H12 119.8 . .
C13 C12 H12 119.8 . .
C14 C13 C12 120.1(5) . .
C14 C13 H13 120.0 . .
C12 C13 H13 120.0 . .
C13 C14 C15 118.9(5) . .
C13 C14 C17 121.4(6) . .
C15 C14 C17 119.6(6) . .
C14 C15 C16 121.3(5) . .
C14 C15 H15 119.3 . .
C16 C15 H15 119.3 . .
C11 C16 C15 118.7(5) . .
C11 C16 H16 120.6 . .
C15 C16 H16 120.6 . .
N2 C17 C14 179.4(8) . .
C19 C18 C23 120.6(5) . .
C19 C18 O3 115.9(5) . .
C23 C18 O3 123.4(5) . .
C18 C19 C20 120.1(5) . .
C18 C19 H19 120.0 . .
C20 C19 H19 120.0 . .
C19 C20 C21 120.2(5) . .
C19 C20 H20 119.9 . .
C21 C20 H20 119.9 . .
C22 C21 C20 119.7(5) . .
C22 C21 C24 119.9(5) . .
C20 C21 C24 120.4(5) . .
C21 C22 C23 120.3(5) . .
C21 C22 H22 119.8 . .
C23 C22 H22 119.8 . .
C18 C23 C22 119.1(5) . .
C18 C23 H23 120.5 . .
C22 C23 H23 120.5 . .
N3 C24 C21 178.0(6) . .
C27 C25 O4 120.7(9) 3_766 .
C27 C25 C26 121.1(7) 3_766 .
O4 C25 C26 117.9(11) . .
O5 C26 C27 117.3(8) . .
O5 C26 C25 123.7(11) . .
C27 C26 C25 118.5(7) . .
C25 C27 C26 120.3(7) 3_766 .
C25 C27 O6 117.4(10) 3_766 .
C26 C27 O6 121.9(9) . .
O4 C28 C29 114.7(6) . .
O4 C28 C33 125.5(6) . .
C29 C28 C33 119.8(6) . .
C28 C29 C30 121.0(6) . .
C28 C29 H29 119.5 . .
C30 C29 H29 119.5 . .
C29 C30 C31 117.6(7) . .
C29 C30 H30 121.2 . .
C31 C30 H30 121.2 . .
C32 C31 C30 120.8(8) . .
C32 C31 C34 120.9(9) . .
C30 C31 C34 118.3(10) . .
C31 C32 C33 121.6(7) . .
C31 C32 H32 119.2 . .
C33 C32 H32 119.2 . .
C28 C33 C32 119.1(6) . .
C28 C33 H33 120.4 . .
C32 C33 H33 120.4 . .
N4 C34 C31 174.8(18) . .
O5 C35 C36 126.1(6) . .
O5 C35 C40 113.4(6) . .
C36 C35 C40 120.5(6) . .
C37 C36 C35 119.5(6) . .
C37 C36 H36 120.2 . .
C35 C36 H36 120.2 . .
C36 C37 C38 120.1(6) . .
C36 C37 H37 119.9 . .
C38 C37 H37 119.9 . .
C39 C38 C37 119.8(6) . .
C39 C38 C41 119.2(7) . .
C37 C38 C41 121.0(7) . .
C40 C39 C38 120.4(6) . .
C40 C39 H39 119.8 . .
C38 C39 H39 119.8 . .
C39 C40 C35 119.6(6) . .
C39 C40 H40 120.2 . .
C35 C40 H40 120.2 . .
N5 C41 C38 178.7(9) . .
C43 C42 C47 120.8(5) . .
C43 C42 O6 123.6(5) . .
C47 C42 O6 115.6(5) . .
C42 C43 C44 120.2(5) . .
C42 C43 H43 119.9 . .
C44 C43 H43 119.9 . .
C45 C44 C43 119.7(5) . .
C45 C44 H44 120.1 . .
C43 C44 H44 120.1 . .
C44 C45 C46 119.3(5) . .
C44 C45 C48 119.8(6) . .
C46 C45 C48 120.9(6) . .
C47 C46 C45 121.5(5) . .
C47 C46 H46 119.3 . .
C45 C46 H46 119.3 . .
C46 C47 C42 118.4(5) . .
C46 C47 H47 120.8 . .
C42 C47 H47 120.8 . .
N6 C48 C45 179.0(7) . .

loop_
_geom_bond_atom_site_label_1
_geom_bond_atom_site_label_2
_geom_bond_distance
_geom_bond_site_symmetry_2
O1 C1 1.373(5) .
O1 C4 1.377(5) .
O2 C2 1.369(5) .
O2 C11 1.377(5) .
O3 C3 1.379(5) .
O3 C18 1.387(5) .
O4 C28 1.356(6) .
O4 C25 1.382(6) .
O5 C26 1.355(6) .
O5 C35 1.365(6) .
O6 C27 1.382(6) .
O6 C42 1.382(5) .
N1 C10 1.115(8) .
N2 C17 1.133(7) .
N3 C24 1.128(5) .
N4 C34 1.126(10) .
N5 C41 1.149(7) .
N6 C48 1.135(6) .
C1 C2 1.370(6) .
C1 C3 1.390(6) 3_656
C2 C3 1.376(6) .
C3 C1 1.390(6) 3_656
C4 C5 1.358(6) .
C4 C9 1.366(6) .
C5 C6 1.362(6) .
C5 H5 0.9300 .
C6 C7 1.365(7) .
C6 H6 0.9300 .
C7 C8 1.384(7) .
C7 C10 1.439(9) .
C8 C9 1.356(7) .
C8 H8 0.9300 .
C9 H9 0.9300 .
C11 C16 1.352(6) .
C11 C12 1.361(6) .
C12 C13 1.367(6) .
C12 H12 0.9300 .
C13 C14 1.358(6) .
C13 H13 0.9300 .
C14 C15 1.366(7) .
C14 C17 1.428(8) .
C15 C16 1.376(7) .
C15 H15 0.9300 .
C16 H16 0.9300 .
C18 C19 1.349(5) .
C18 C23 1.369(6) .
C19 C20 1.363(5) .
C19 H19 0.9300 .
C20 C21 1.368(6) .
C20 H20 0.9300 .
C21 C22 1.356(6) .
C21 C24 1.447(7) .
C22 C23 1.376(6) .
C22 H22 0.9300 .
C23 H23 0.9300 .
C25 C27 1.348(8) 3_766
C25 C26 1.385(8) .
C26 C27 1.364(8) .
C27 C25 1.348(8) 3_766
C28 C29 1.371(7) .
C28 C33 1.371(7) .
C29 C30 1.379(8) .
C29 H29 0.9300 .
C30 C31 1.401(9) .
C30 H30 0.9300 .
C31 C32 1.323(9) .
C31 C34 1.413(12) .
C32 C33 1.372(7) .
C32 H32 0.9300 .
C33 H33 0.9300 .
C35 C36 1.376(7) .
C35 C40 1.378(7) .
C36 C37 1.376(7) .
C36 H36 0.9300 .
C37 C38 1.379(7) .
C37 H37 0.9300 .
C38 C39 1.377(7) .
C38 C41 1.426(8) .
C39 C40 1.368(7) .
C39 H39 0.9300 .
C40 H40 0.9300 .
C42 C43 1.364(6) .
C42 C47 1.368(6) .
C43 C44 1.372(6) .
C43 H43 0.9300 .
C44 C45 1.367(6) .
C44 H44 0.9300 .
C45 C46 1.374(6) .
C45 C48 1.430(7) .
C46 C47 1.368(7) .
C46 H46 0.9300 .
C47 H47 0.9300 .
